data_4110689
loop_
_publ_author_name
'Zolt\'an A. G\'al'
'Oliver J. Rutt'
'Catherine F. Smura'
'Timothy P. Overton'
'Nicolas Barrier'
'Simon J. Clarke'
'Joke Hadermann'

_publ_section_title
;
 Structural Chemistry and Metamagnetism of an Homologous Series of Layered
 Manganese Oxysulfides
;
_journal_name_full 'Journal of the American Chemical Society'
_journal_page_first 8530
_journal_page_last 8540
_journal_paper_doi 10.1021/ja060892o
_journal_volume 128
_journal_year 2006
_chemical_compound_source 'synthesis as described'
_chemical_formula_analytical 'Sr4 Mn2 O4 Cu10.41 S8'
_chemical_formula_moiety 'Cu10.41 S8, 2(Mn O2), 4(Sr)'
_chemical_formula_sum 'Cu10.41 Mn2 O4 S8 Sr4'
_chemical_formula_weight 1442.35
_chemical_name_common 'Compound X'
_chemical_name_systematic
;
 ?
;
_space_group_IT_number 139
_symmetry_cell_setting tetragonal
_symmetry_Int_Tables_number 139
_symmetry_space_group_name_Hall '-I 4 2'
_symmetry_space_group_name_H-M 'I 4/m m m'
_atom_sites_solution_hydrogens geom
_atom_sites_solution_primary direct
_atom_sites_solution_secondary difmap
_audit_conform_dict_location ftp://ftp.iucr.org/pub/cif_core.dic
_audit_conform_dict_name cif_core.dic
_audit_conform_dict_version 2.2
_audit_creation_date 2004-04-15T22:52:44-00:00
_audit_creation_method 'WinGX routine CIF_UPDATE'
_cell_angle_alpha 90
_cell_angle_beta 90
_cell_angle_gamma 90
_cell_formula_units_Z 1
_cell_length_a 4.0057(2)
_cell_length_b 4.0057(2)
_cell_length_c 28.2960(16)
_cell_measurement_reflns_used 1414
_cell_measurement_temperature 293(2)
_cell_measurement_theta_max 37.785
_cell_measurement_theta_min 4.076
_cell_measurement_wavelength 0.71073
_cell_volume 454.03(4)
_computing_cell_refinement 'HKL Scalepack (Otwinowski & Minor 1997)'
_computing_data_collection 'Collect (Nonius BV, 1997-2000)'
_computing_data_reduction 'HKL Denzo and Scalepack (Otwinowski & Minor 1997)'
_computing_molecular_graphics 'Ortep-3 for Windows (Farrugia, 1997)'
_computing_publication_material 'WinGX publication routines (Farrugia, 1999)'
_computing_structure_refinement 'SHELXL-97 (Sheldrick, 1997)'
_computing_structure_solution 'SHELXS-97 (Sheldrick, 1997)'
_diffrn_ambient_temperature 293(2)
_diffrn_detector 'CCD plate'
_diffrn_measured_fraction_theta_full 0.991
_diffrn_measured_fraction_theta_max 0.991
_diffrn_measurement_device '95mm CCD camera on \k-goniostat'
_diffrn_measurement_device_type KappaCCD
_diffrn_measurement_method 'CCD rotation images, thick slices'
_diffrn_orient_matrix_type 'by Nonius Collect from scalepack cell'
_diffrn_orient_matrix_UB_11 0.162628
_diffrn_orient_matrix_UB_12 0.618718E-1
_diffrn_orient_matrix_UB_13 0.253421E-1
_diffrn_orient_matrix_UB_21 -0.175743
_diffrn_orient_matrix_UB_22 -0.386949E-1
_diffrn_orient_matrix_UB_23 0.244948E-1
_diffrn_orient_matrix_UB_31 0.70631E-1
_diffrn_orient_matrix_UB_32 -0.23874
_diffrn_orient_matrix_UB_33 0.25975E-2
_diffrn_radiation_monochromator graphite
_diffrn_radiation_probe x-ray
_diffrn_radiation_type MoK\a
_diffrn_radiation_wavelength 0.71073
_diffrn_reflns_av_R_equivalents 0.0448
_diffrn_reflns_av_unetI/netI 0.0362
_diffrn_reflns_limit_h_max 6
_diffrn_reflns_limit_h_min -6
_diffrn_reflns_limit_k_max 6
_diffrn_reflns_limit_k_min -4
_diffrn_reflns_limit_l_max 44
_diffrn_reflns_limit_l_min -41
_diffrn_reflns_number 1818
_diffrn_reflns_theta_full 34.32
_diffrn_reflns_theta_max 34.32
_diffrn_reflns_theta_min 4.32
_diffrn_source 'Enraf Nonius FR590'
_exptl_absorpt_coefficient_mu 25.791
_exptl_absorpt_correction_T_max 0.5017
_exptl_absorpt_correction_T_min 0.2092
_exptl_absorpt_correction_type analytical
_exptl_absorpt_process_details
;
        (see. N.W. Alcock (1970). Cryst. Computing, p271)
;
_exptl_crystal_colour black
_exptl_crystal_density_diffrn 5.275
_exptl_crystal_description prism
_exptl_crystal_F_000 663.8
_exptl_crystal_size_max 0.05
_exptl_crystal_size_mid 0.025
_exptl_crystal_size_min 0.005
_refine_diff_density_max 0.657
_refine_diff_density_min -0.818
_refine_diff_density_rms 0.156
_refine_ls_extinction_coef 0.0065(11)
_refine_ls_extinction_expression Fc^*^=kFc[1+0.001xFc^2^\l^3^/sin(2\q)]^-1/4^
_refine_ls_extinction_method SHELXL
_refine_ls_goodness_of_fit_ref 1.128
_refine_ls_hydrogen_treatment mixed
_refine_ls_matrix_type full
_refine_ls_number_parameters 41
_refine_ls_number_reflns 345
_refine_ls_number_restraints 0
_refine_ls_restrained_S_all 1.128
_refine_ls_R_factor_all 0.0291
_refine_ls_R_factor_gt 0.0231
_refine_ls_shift/su_max 0
_refine_ls_shift/su_mean 0
_refine_ls_structure_factor_coef Fsqd
_refine_ls_weighting_details 'calc w=1/[\s^2^(Fo^2^)+(0.0261P)^2^+0.1808P] where P=(Fo^2^+2Fc^2^)/3'
_refine_ls_weighting_scheme calc
_refine_ls_wR_factor_gt 0.0549
_refine_ls_wR_factor_ref 0.0578
_reflns_number_gt 308
_reflns_number_total 345
_reflns_threshold_expression >2sigma(I)
_cod_data_source_file ja060892osi20060207_050202.cif
_cod_data_source_block zag251um
_cod_database_code 4110689
_exptl_absorpt_correction_t_ave 0.3727

loop_
_symmetry_equiv_pos_as_xyz
'x, y, z'
'x, -y, -z'
'-x, -y, z'
'-x, y, -z'
'y, x, -z'
'y, -x, z'
'-y, x, z'
'-y, -x, -z'
'x+1/2, y+1/2, z+1/2'
'x+1/2, -y+1/2, -z+1/2'
'-x+1/2, -y+1/2, z+1/2'
'-x+1/2, y+1/2, -z+1/2'
'y+1/2, x+1/2, -z+1/2'
'y+1/2, -x+1/2, z+1/2'
'-y+1/2, x+1/2, z+1/2'
'-y+1/2, -x+1/2, -z+1/2'
'-x, -y, -z'
'-x, y, z'
'x, y, -z'
'x, -y, z'
'-y, -x, z'
'-y, x, -z'
'y, -x, -z'
'y, x, z'
'-x+1/2, -y+1/2, -z+1/2'
'-x+1/2, y+1/2, z+1/2'
'x+1/2, y+1/2, -z+1/2'
'x+1/2, -y+1/2, z+1/2'
'-y+1/2, -x+1/2, z+1/2'
'-y+1/2, x+1/2, -z+1/2'
'y+1/2, -x+1/2, -z+1/2'
'y+1/2, x+1/2, z+1/2'

loop_
_atom_site_label
_atom_site_type_symbol
_atom_site_fract_x
_atom_site_fract_y
_atom_site_fract_z
_atom_site_U_iso_or_equiv
_atom_site_adp_type
_atom_site_occupancy
_atom_site_symmetry_multiplicity
_atom_site_calc_flag
_atom_site_refinement_flags
Sr Sr 0 0 0.438100(16) 0.01175(17) Uani 1 8 d S
Mn Mn 0 0 0 0.0100(2) Uani 1 16 d S
S1 S 0 0 0.10017(4) 0.0132(3) Uani 1 8 d S
S2 S 0 0 0.30126(6) 0.0250(3) Uani 1 8 d S
O O 0 0.5 0 0.0139(7) Uani 1 8 d S
Cu1 Cu 0 0.3535(18) 0.16382(19) 0.0447(13) Uani 0.353(9) 2 d SP
Cu2 Cu 0 0.351(4) 0.2400(4) 0.046(4) Uani 0.128(12) 2 d SP
Cu3 Cu 0.133(17) 0.633(17) 0.25 0.18(7) Uani 0.087(12) 2 d SP
Cu4 Cu 0 0.5 0.1521(3) 0.029(3) Uani 0.165(17) 4 d SP

loop_
_atom_site_aniso_label
_atom_site_aniso_U_11
_atom_site_aniso_U_22
_atom_site_aniso_U_33
_atom_site_aniso_U_23
_atom_site_aniso_U_13
_atom_site_aniso_U_12
Sr 0.00901(18) 0.00901(18) 0.0172(2) 0 0 0
Mn 0.0059(3) 0.0059(3) 0.0182(5) 0 0 0
S1 0.0126(3) 0.0126(3) 0.0143(5) 0 0 0
S2 0.0206(5) 0.0206(5) 0.0338(8) 0 0 0
O 0.0101(16) 0.0157(17) 0.0160(17) 0 0 0
Cu1 0.0372(10) 0.067(3) 0.0302(16) -0.0203(17) 0 0
Cu2 0.036(5) 0.064(6) 0.040(4) 0.025(3) 0 0
Cu3 0.24(10) 0.24(10) 0.047(8) -0.025(4) 0.025(4) 0.20(10)
Cu4 0.028(2) 0.046(7) 0.013(3) 0 0 0

loop_
_atom_type_symbol
_atom_type_description
_atom_type_scat_dispersion_real
_atom_type_scat_dispersion_imag
_atom_type_scat_source
Cu Cu 0.3201 1.2651 'International Tables Vol C Tables 4.2.6.8 and 6.1.1.4'
Mn Mn 0.3368 0.7283 'International Tables Vol C Tables 4.2.6.8 and 6.1.1.4'
O O 0.0106 0.006 'International Tables Vol C Tables 4.2.6.8 and 6.1.1.4'
S S 0.1246 0.1234 'International Tables Vol C Tables 4.2.6.8 and 6.1.1.4'
Sr Sr -1.5307 3.2498 'International Tables Vol C Tables 4.2.6.8 and 6.1.1.4'

loop_
_exptl_crystal_face_index_h
_exptl_crystal_face_index_k
_exptl_crystal_face_index_l
_exptl_crystal_face_perp_dist
0 0 1 0.014
0 1 -6 0.03
-2 -1 12 0.028
0 -2 -5 0.037
-3 3 14 0.04
0 0 -1 0.013
1 3 15 0.037
2 1 -15 0.039
-8 -1 -7 0.042
13 -2 9 0.037
-1 -2 30 0.022
-5 3 -14 0.041
1 -2 -30 0.026

loop_
_geom_angle_atom_site_label_1
_geom_angle_atom_site_label_2
_geom_angle_atom_site_label_3
_geom_angle
_geom_angle_site_symmetry_1
_geom_angle_site_symmetry_3
O Sr O 64.319(9) 13_455 9_545
O Sr O 97.660(16) 13_455 13_445
O Sr O 64.319(9) 9_545 13_445
O Sr O 64.319(9) 13_455 9_445
O Sr O 97.660(16) 9_545 9_445
O Sr O 64.319(9) 13_445 9_445
O Sr S1 137.078(16) 13_455 25_445
O Sr S1 137.078(16) 9_545 25_445
O Sr S1 74.807(18) 13_445 25_445
O Sr S1 74.807(18) 9_445 25_445
O Sr S1 74.807(18) 13_455 25
O Sr S1 74.807(18) 9_545 25
O Sr S1 137.078(16) 13_445 25
O Sr S1 137.078(16) 9_445 25
S1 Sr S1 138.15(5) 25_445 25
O Sr S1 74.807(18) 13_455 25_455
O Sr S1 137.078(16) 9_545 25_455
O Sr S1 137.078(16) 13_445 25_455
O Sr S1 74.807(18) 9_445 25_455
S1 Sr S1 82.672(16) 25_445 25_455
S1 Sr S1 82.672(16) 25 25_455
O Sr S1 137.078(16) 13_455 25_545
O Sr S1 74.807(18) 9_545 25_545
O Sr S1 74.807(18) 13_445 25_545
O Sr S1 137.078(16) 9_445 25_545
S1 Sr S1 82.672(16) 25_445 25_545
S1 Sr S1 82.672(16) 25 25_545
S1 Sr S1 138.15(5) 25_455 25_545
O Sr Cu4 169.30(11) 13_455 13_445
O Sr Cu4 121.19(5) 9_545 13_445
O Sr Cu4 93.04(11) 13_445 13_445
O Sr Cu4 121.19(5) 9_445 13_445
S1 Sr Cu4 46.47(5) 25_445 13_445
S1 Sr Cu4 97.29(8) 25 13_445
S1 Sr Cu4 97.29(8) 25_455 13_445
S1 Sr Cu4 46.47(5) 25_545 13_445
O Sr Cu4 121.19(5) 13_455 25_455
O Sr Cu4 169.30(11) 9_545 25_455
O Sr Cu4 121.19(5) 13_445 25_455
O Sr Cu4 93.04(11) 9_445 25_455
S1 Sr Cu4 46.47(5) 25_445 25_455
S1 Sr Cu4 97.29(8) 25 25_455
S1 Sr Cu4 46.47(5) 25_455 25_455
S1 Sr Cu4 97.29(8) 25_545 25_455
Cu4 Sr Cu4 51.78(13) 13_445 25_455
O Sr Cu4 93.04(11) 13_455 13_455
O Sr Cu4 121.19(5) 9_545 13_455
O Sr Cu4 169.30(11) 13_445 13_455
O Sr Cu4 121.19(5) 9_445 13_455
S1 Sr Cu4 97.29(8) 25_445 13_455
S1 Sr Cu4 46.47(5) 25 13_455
S1 Sr Cu4 46.47(5) 25_455 13_455
S1 Sr Cu4 97.29(8) 25_545 13_455
Cu4 Sr Cu4 76.3(2) 13_445 13_455
Cu4 Sr Cu4 51.78(13) 25_455 13_455
O Sr Cu4 121.19(5) 13_455 25
O Sr Cu4 93.04(11) 9_545 25
O Sr Cu4 121.19(5) 13_445 25
O Sr Cu4 169.30(11) 9_445 25
S1 Sr Cu4 97.29(8) 25_445 25
S1 Sr Cu4 46.47(5) 25 25
S1 Sr Cu4 97.29(8) 25_455 25
S1 Sr Cu4 46.47(5) 25_545 25
Cu4 Sr Cu4 51.78(13) 13_445 25
Cu4 Sr Cu4 76.3(2) 25_455 25
Cu4 Sr Cu4 51.78(13) 13_455 25
O Mn O 180 5 5_455
O Mn O 90 5 .
O Mn O 90 5_455 .
O Mn O 90 5 1_545
O Mn O 90 5_455 1_545
O Mn O 180 . 1_545
O Mn S1 90 5 17
O Mn S1 90 5_455 17
O Mn S1 90 . 17
O Mn S1 90 1_545 17
O Mn S1 90 5 .
O Mn S1 90 5_455 .
O Mn S1 90 . .
O Mn S1 90 1_545 .
S1 Mn S1 180 17 .
O Mn Sr 53.029(3) 5 25
O Mn Sr 126.971(3) 5_455 25
O Mn Sr 53.029(3) . 25
O Mn Sr 126.971(3) 1_545 25
S1 Mn Sr 121.732(7) 17 25
S1 Mn Sr 58.268(7) . 25
O Mn Sr 126.971(3) 5 9_444
O Mn Sr 53.029(3) 5_455 9_444
O Mn Sr 126.971(3) . 9_444
O Mn Sr 53.029(3) 1_545 9_444
S1 Mn Sr 58.268(7) 17 9_444
S1 Mn Sr 121.732(7) . 9_444
Sr Mn Sr 180.000(14) 25 9_444
O Mn Sr 126.971(3) 5 25_445
O Mn Sr 53.029(3) 5_455 25_445
O Mn Sr 126.971(3) . 25_445
O Mn Sr 53.029(3) 1_545 25_445
S1 Mn Sr 121.732(7) 17 25_445
S1 Mn Sr 58.268(7) . 25_445
Sr Mn Sr 116.537(14) 25 25_445
Sr Mn Sr 63.463(14) 9_444 25_445
O Mn Sr 53.029(3) 5 25_545
O Mn Sr 126.971(3) 5_455 25_545
O Mn Sr 126.971(3) . 25_545
O Mn Sr 53.029(3) 1_545 25_545
S1 Mn Sr 121.732(7) 17 25_545
S1 Mn Sr 58.268(7) . 25_545
Sr Mn Sr 73.942(7) 25 25_545
Sr Mn Sr 106.058(7) 9_444 25_545
Sr Mn Sr 73.942(7) 25_445 25_545
O Mn Sr 126.971(3) 5 25_455
O Mn Sr 53.029(3) 5_455 25_455
O Mn Sr 53.029(3) . 25_455
O Mn Sr 126.971(3) 1_545 25_455
S1 Mn Sr 121.732(7) 17 25_455
S1 Mn Sr 58.268(7) . 25_455
Sr Mn Sr 73.942(7) 25 25_455
Sr Mn Sr 106.058(7) 9_444 25_455
Sr Mn Sr 73.942(7) 25_445 25_455
Sr Mn Sr 116.537(14) 25_545 25_455
O Mn Sr 53.029(3) 5 9_554
O Mn Sr 126.971(3) 5_455 9_554
O Mn Sr 53.029(3) . 9_554
O Mn Sr 126.971(3) 1_545 9_554
S1 Mn Sr 58.268(7) 17 9_554
S1 Mn Sr 121.732(7) . 9_554
Sr Mn Sr 63.463(14) 25 9_554
Sr Mn Sr 116.537(14) 9_444 9_554
Sr Mn Sr 180.000(14) 25_445 9_554
Sr Mn Sr 106.058(7) 25_545 9_554
Sr Mn Sr 106.058(7) 25_455 9_554
Cu1 S1 Cu1 51.8(3) . 6
Cu1 S1 Cu1 51.8(3) . 21
Cu1 S1 Cu1 76.4(4) 6 21
Cu1 S1 Cu1 76.4(4) . 3
Cu1 S1 Cu1 51.8(3) 6 3
Cu1 S1 Cu1 51.8(3) 21 3
Cu1 S1 Cu4 62.3(2) . 21_655
Cu1 S1 Cu4 91.9(4) 21 21_655
Cu1 S1 Cu4 62.3(2) 3 21_655
Cu1 S1 Cu4 62.3(2) 6 .
Cu1 S1 Cu4 62.3(2) 21 .
Cu1 S1 Cu4 91.9(4) 3 .
Cu4 S1 Cu4 69.54(18) 21_655 .
Cu1 S1 Cu4 62.3(2) . 21
Cu1 S1 Cu4 91.9(4) 6 21
Cu1 S1 Cu4 62.3(2) 3 21
Cu4 S1 Cu4 107.5(4) 21_655 21
Cu4 S1 Cu4 69.54(18) . 21
Cu1 S1 Cu4 91.9(4) . 1_545
Cu1 S1 Cu4 62.3(2) 6 1_545
Cu1 S1 Cu4 62.3(2) 21 1_545
Cu4 S1 Cu4 69.54(18) 21_655 1_545
Cu4 S1 Cu4 107.5(4) . 1_545
Cu4 S1 Cu4 69.54(18) 21 1_545
Cu1 S1 Mn 141.8(2) . .
Cu1 S1 Mn 141.8(2) 6 .
Cu1 S1 Mn 141.8(2) 21 .
Cu1 S1 Mn 141.8(2) 3 .
Cu4 S1 Mn 126.25(18) 21_655 .
Cu4 S1 Mn 126.25(18) . .
Cu4 S1 Mn 126.25(18) 21 .
Cu4 S1 Mn 126.25(18) 1_545 .
Cu1 S1 Sr 133.55(10) . 25_445
Cu1 S1 Sr 133.55(10) 6 25_445
Cu1 S1 Sr 82.67(17) 21 25_445
Cu1 S1 Sr 82.67(17) 3 25_445
Cu4 S1 Sr 138.06(3) 21_655 25_445
Cu4 S1 Sr 138.06(3) . 25_445
Cu4 S1 Sr 71.25(13) 21 25_445
Cu4 S1 Sr 71.25(13) 1_545 25_445
Mn S1 Sr 69.08(2) . 25_445
Cu1 S1 Sr 82.67(17) . 25
Cu1 S1 Sr 82.67(17) 6 25
Cu1 S1 Sr 133.55(10) 21 25
Cu1 S1 Sr 133.55(10) 3 25
Cu4 S1 Sr 71.25(13) 21_655 25
Cu4 S1 Sr 71.25(13) . 25
Cu4 S1 Sr 138.06(3) 21 25
Cu4 S1 Sr 138.06(3) 1_545 25
Mn S1 Sr 69.08(2) . 25
Sr S1 Sr 138.15(5) 25_445 25
Cu1 S1 Sr 133.55(10) . 25_545
Cu1 S1 Sr 82.67(17) 6 25_545
Cu1 S1 Sr 133.55(10) 21 25_545
Cu1 S1 Sr 82.67(17) 3 25_545
Cu4 S1 Sr 71.25(13) 21_655 25_545
Cu4 S1 Sr 138.06(3) . 25_545
Cu4 S1 Sr 138.06(3) 21 25_545
Cu4 S1 Sr 71.25(13) 1_545 25_545
Mn S1 Sr 69.08(2) . 25_545
Sr S1 Sr 82.672(16) 25_445 25_545
Sr S1 Sr 82.672(16) 25 25_545
Cu3 S2 Cu3 62.5(8) 18_545 27_445
Cu3 S2 Cu3 62.5(8) 10_455 1_545
Cu3 S2 Cu3 83.2(14) 27_445 1_545
Cu3 S2 Cu3 94.3(15) 18_545 20_565
Cu3 S2 Cu3 83.2(14) 10_455 20_565
Cu3 S2 Cu3 62.5(9) 27_445 20_565
Cu3 S2 Cu3 87(4) 1_545 20_565
Cu3 S2 Cu3 83.2(14) 18_545 12_545
Cu3 S2 Cu3 94.3(15) 10_455 12_545
Cu3 S2 Cu3 87(4) 27_445 12_545
Cu3 S2 Cu3 62.5(9) 1_545 12_545
Cu3 S2 Cu3 87(4) 18_545 3_565
Cu3 S2 Cu3 62.5(8) 10_455 3_565
Cu3 S2 Cu3 94.3(15) 1_545 3_565
Cu3 S2 Cu3 62.5(8) 12_545 3_565
Cu3 S2 Cu3 62.5(8) 18_545 25
Cu3 S2 Cu3 87(4) 10_455 25
Cu3 S2 Cu3 94.3(15) 27_445 25
Cu3 S2 Cu3 62.5(8) 20_565 25
Cu3 S2 Cu3 83.2(14) 3_565 25
Cu3 S2 Cu2 47(2) 18_545 21
Cu3 S2 Cu2 68.3(12) 1_545 21
Cu3 S2 Cu2 68.3(12) 20_565 21
Cu3 S2 Cu2 84.6(9) 12_545 21
Cu3 S2 Cu2 47(2) 3_565 21
Cu3 S2 Cu2 84.6(9) 25 21
Cu3 S2 Cu2 47(2) 10_455 3
Cu3 S2 Cu2 68.3(12) 27_445 3
Cu3 S2 Cu2 84.6(9) 20_565 3
Cu3 S2 Cu2 68.3(12) 12_545 3
Cu3 S2 Cu2 84.6(9) 3_565 3
Cu3 S2 Cu2 47(2) 25 3
Cu2 S2 Cu2 52.9(6) 21 3
Cu3 S2 Cu2 68.3(12) 18_545 6
Cu3 S2 Cu2 84.6(9) 10_455 6
Cu3 S2 Cu2 84.6(9) 27_445 6
Cu3 S2 Cu2 47(2) 1_545 6
Cu3 S2 Cu2 47(2) 20_565 6
Cu3 S2 Cu2 68.3(12) 3_565 6
Cu2 S2 Cu2 78.2(9) 21 6
Cu2 S2 Cu2 52.9(6) 3 6
Cu3 S2 Cu2 84.6(9) 18_545 .
Cu3 S2 Cu2 68.3(12) 10_455 .
Cu3 S2 Cu2 47(2) 27_445 .
Cu3 S2 Cu2 84.6(9) 1_545 .
Cu3 S2 Cu2 47(2) 12_545 .
Cu3 S2 Cu2 68.3(12) 25 .
Cu2 S2 Cu2 52.9(6) 21 .
Cu2 S2 Cu2 78.2(9) 3 .
Cu2 S2 Cu2 52.9(6) 6 .
Mn O Mn 180 1_565 .
Mn O Sr 90 1_565 25
Mn O Sr 90 . 25
Mn O Sr 90 1_565 25_455
Mn O Sr 90 . 25_455
Sr O Sr 97.660(16) 25 25_455
Mn O Sr 90 1_565 9_454
Mn O Sr 90 . 9_454
Sr O Sr 180.000(15) 25 9_454
Sr O Sr 82.340(16) 25_455 9_454
Mn O Sr 90 1_565 9_554
Mn O Sr 90 . 9_554
Sr O Sr 82.340(16) 25 9_554
Sr O Sr 180.000(15) 25_455 9_554
Sr O Sr 97.660(16) 9_454 9_554
Cu4 Cu1 Cu1 29.5(8) . 3_565
Cu4 Cu1 Cu1 128.0(3) . 21
Cu1 Cu1 Cu1 135.000(2) 3_565 21
Cu4 Cu1 Cu1 128.0(3) . 6
Cu1 Cu1 Cu1 135.000(3) 3_565 6
Cu1 Cu1 Cu1 90.000(2) 21 6
Cu4 Cu1 Cu2 119.8(10) . .
Cu1 Cu1 Cu2 90.2(5) 3_565 .
Cu1 Cu1 Cu2 89.8(3) 21 .
Cu1 Cu1 Cu2 89.8(3) 6 .
Cu4 Cu1 S1 98.6(6) . .
Cu1 Cu1 S1 128.2(2) 3_565 .
Cu1 Cu1 S1 64.08(14) 21 .
Cu1 Cu1 S1 64.08(14) 6 .
Cu2 Cu1 S1 141.6(6) . .
Cu4 Cu1 S2 89.4(6) . 25
Cu1 Cu1 S2 75.28(19) 3_565 25
Cu1 Cu1 S2 142.5(2) 21 25
Cu1 Cu1 S2 64.30(14) 6 25
Cu2 Cu1 S2 64.73(16) . 25
S1 Cu1 S2 119.57(6) . 25
Cu4 Cu1 S2 89.4(6) . 25_455
Cu1 Cu1 S2 75.28(19) 3_565 25_455
Cu1 Cu1 S2 64.30(14) 21 25_455
Cu1 Cu1 S2 142.5(2) 6 25_455
Cu2 Cu1 S2 64.73(16) . 25_455
S1 Cu1 S2 119.57(6) . 25_455
S2 Cu1 S2 120.31(11) 25 25_455
Cu4 Cu1 Cu2 90.8(10) . 3_565
Cu1 Cu1 Cu2 61.3(5) 3_565 3_565
Cu1 Cu1 Cu2 109.9(3) 21 3_565
Cu1 Cu1 Cu2 109.9(3) 6 3_565
Cu2 Cu1 Cu2 29.0(9) . 3_565
S1 Cu1 Cu2 170.6(6) . 3_565
S2 Cu1 Cu2 60.17(6) 25 3_565
S2 Cu1 Cu2 60.17(6) 25_455 3_565
Cu4 Cu1 Cu4 115.6(4) . 21
Cu1 Cu1 Cu4 124.90(13) 3_565 21
Cu1 Cu1 Cu4 12.40(11) 21 21
Cu1 Cu1 Cu4 99.65(14) 6 21
Cu2 Cu1 Cu4 97.6(3) . 21
S1 Cu1 Cu4 62.7(3) . 21
S2 Cu1 Cu4 154.8(3) 25 21
S2 Cu1 Cu4 60.07(9) 25_455 21
Cu2 Cu1 Cu4 113.1(2) 3_565 21
Cu4 Cu1 Cu4 115.6(4) . 21_655
Cu1 Cu1 Cu4 124.90(13) 3_565 21_655
Cu1 Cu1 Cu4 99.65(14) 21 21_655
Cu1 Cu1 Cu4 12.40(11) 6 21_655
Cu2 Cu1 Cu4 97.6(3) . 21_655
S1 Cu1 Cu4 62.7(3) . 21_655
S2 Cu1 Cu4 60.07(9) 25 21_655
S2 Cu1 Cu4 154.8(3) 25_455 21_655
Cu2 Cu1 Cu4 113.1(2) 3_565 21_655
Cu4 Cu1 Cu4 108.0(3) 21 21_655
Cu4 Cu1 Cu3 117.6(17) . 20_565
Cu1 Cu1 Cu3 88.8(16) 3_565 20_565
Cu1 Cu1 Cu3 99.56(15) 21 20_565
Cu1 Cu1 Cu3 82(2) 6 20_565
Cu2 Cu1 Cu3 12.4(13) . 20_565
S1 Cu1 Cu3 141(2) . 20_565
S2 Cu1 Cu3 52.5(10) 25 20_565
S2 Cu1 Cu3 76.2(19) 25_455 20_565
Cu2 Cu1 Cu3 29.9(17) 3_565 20_565
Cu4 Cu1 Cu3 108.4(3) 21 20_565
Cu4 Cu1 Cu3 88(2) 21_655 20_565
Cu3 Cu2 Cu3 123(10) 20_565 3_565
Cu3 Cu2 Cu2 33(9) 20_565 30
Cu3 Cu2 Cu2 101(8) 3_565 30
Cu3 Cu2 Cu2 101(8) 20_565 13_455
Cu3 Cu2 Cu2 33(9) 3_565 13_455
Cu2 Cu2 Cu2 72.0(7) 30 13_455
Cu3 Cu2 Cu2 84(8) 20_565 3_565
Cu3 Cu2 Cu2 84(8) 3_565 3_565
Cu2 Cu2 Cu2 54.0(4) 30 3_565
Cu2 Cu2 Cu2 54.0(4) 13_455 3_565
Cu3 Cu2 Cu3 56(7) 20_565 .
Cu3 Cu2 Cu3 100(10) 3_565 .
Cu2 Cu2 Cu3 27.7(3) 30 .
Cu2 Cu2 Cu3 67(2) 13_455 .
Cu2 Cu2 Cu3 28.1(11) 3_565 .
Cu3 Cu2 Cu3 100(10) 20_565 18
Cu3 Cu2 Cu3 56(7) 3_565 18
Cu2 Cu2 Cu3 67(2) 30 18
Cu2 Cu2 Cu3 27.7(3) 13_455 18
Cu2 Cu2 Cu3 28.1(11) 3_565 18
Cu3 Cu2 Cu3 49(4) . 18
Cu3 Cu2 Cu3 136(3) 20_565 27_445
Cu3 Cu2 Cu3 40(10) 3_565 27_445
Cu2 Cu2 Cu3 134.8(10) 30 27_445
Cu2 Cu2 Cu3 73.0(5) 13_455 27_445
Cu2 Cu2 Cu3 120.3(4) 3_565 27_445
Cu3 Cu2 Cu3 139.6(17) . 27_445
Cu3 Cu2 Cu3 93.2(19) 18 27_445
Cu3 Cu2 Cu3 40(10) 20_565 12_545
Cu3 Cu2 Cu3 136(3) 3_565 12_545
Cu2 Cu2 Cu3 73.0(5) 30 12_545
Cu2 Cu2 Cu3 134.8(10) 13_455 12_545
Cu2 Cu2 Cu3 120.3(4) 3_565 12_545
Cu3 Cu2 Cu3 93.2(19) . 12_545
Cu3 Cu2 Cu3 139.6(17) 18 12_545
Cu3 Cu2 Cu3 116.0(7) 27_445 12_545
Cu3 Cu2 Cu2 134(6) 20_565 21
Cu3 Cu2 Cu2 57(9) 3_565 21
Cu2 Cu2 Cu2 146.2(8) 30 21
Cu2 Cu2 Cu2 90.0000(10) 13_455 21
Cu2 Cu2 Cu2 135.000(16) 3_565 21
Cu3 Cu2 Cu2 157(2) . 21
Cu3 Cu2 Cu2 109.2(17) 18 21
Cu3 Cu2 Cu2 17.0(5) 27_445 21
Cu3 Cu2 Cu2 104.1(4) 12_545 21
Cu3 Cu2 Cu2 57(9) 20_565 6
Cu3 Cu2 Cu2 134(6) 3_565 6
Cu2 Cu2 Cu2 90.000(3) 30 6
Cu2 Cu2 Cu2 146.2(8) 13_455 6
Cu2 Cu2 Cu2 135.000(11) 3_565 6
Cu3 Cu2 Cu2 109.2(17) . 6
Cu3 Cu2 Cu2 157(2) 18 6
Cu3 Cu2 Cu2 104.1(4) 27_445 6
Cu3 Cu2 Cu2 17.0(5) 12_545 6
Cu2 Cu2 Cu2 90.000(3) 21 6
Cu3 Cu2 Cu1 118(3) 20_565 .
Cu3 Cu2 Cu1 118(3) 3_565 .
Cu2 Cu2 Cu1 123.6(8) 30 .
Cu2 Cu2 Cu1 123.6(8) 13_455 .
Cu2 Cu2 Cu1 89.8(5) 3_565 .
Cu3 Cu2 Cu1 102.5(9) . .
Cu3 Cu2 Cu1 102.5(8) 18 .
Cu3 Cu2 Cu1 99.5(3) 27_445 .
Cu3 Cu2 Cu1 99.5(3) 12_545 .
Cu2 Cu2 Cu1 90.2(3) 21 .
Cu2 Cu2 Cu1 90.2(3) 6 .
Cu2 Cu3 Cu2 114(10) 3_565 30
Cu2 Cu3 Cu3 96(8) 3_565 20_565
Cu2 Cu3 Cu3 29(5) 30 20_565
Cu2 Cu3 Cu3 29(5) 3_565 18
Cu2 Cu3 Cu3 96(8) 30 18
Cu3 Cu3 Cu3 90.0000(10) 20_565 18
Cu2 Cu3 Cu2 68(10) 3_565 .
Cu2 Cu3 Cu2 51(8) 30 .
Cu3 Cu3 Cu2 28.1(11) 20_565 .
Cu3 Cu3 Cu2 65.4(19) 18 .
Cu2 Cu3 Cu2 51(8) 3_565 13_455
Cu2 Cu3 Cu2 68(10) 30 13_455
Cu3 Cu3 Cu2 65.4(19) 20_565 13_455
Cu3 Cu3 Cu2 28.1(11) 18 13_455
Cu2 Cu3 Cu2 47(4) . 13_455
Cu2 Cu3 Cu3 123(9) 3_565 25_565
Cu2 Cu3 Cu3 123(9) 30 25_565
Cu3 Cu3 Cu3 135.00(6) 20_565 25_565
Cu3 Cu3 Cu3 135.0000(10) 18 25_565
Cu2 Cu3 Cu3 157(2) . 25_565
Cu2 Cu3 Cu3 157(2) 13_455 25_565
Cu2 Cu3 Cu3 57(9) 3_565 3_565
Cu2 Cu3 Cu3 57(9) 30 3_565
Cu3 Cu3 Cu3 45.000(4) 20_565 3_565
Cu3 Cu3 Cu3 45.00(4) 18 3_565
Cu2 Cu3 Cu3 23(2) . 3_565
Cu2 Cu3 Cu3 23(2) 13_455 3_565
Cu3 Cu3 Cu3 180.0000(10) 25_565 3_565
Cu2 Cu3 Cu2 140(10) 3_565 27
Cu2 Cu3 Cu2 106(9) 30 27
Cu3 Cu3 Cu2 120.3(4) 20_565 27
Cu3 Cu3 Cu2 148.0(3) 18 27
Cu2 Cu3 Cu2 146.5(15) . 27
Cu2 Cu3 Cu2 157.2(15) 13_455 27
Cu3 Cu3 Cu2 17.0(5) 25_565 27
Cu3 Cu3 Cu2 163.0(5) 3_565 27
Cu2 Cu3 Cu2 106(9) 3_565 6_565
Cu2 Cu3 Cu2 140(10) 30 6_565
Cu3 Cu3 Cu2 148.0(3) 20_565 6_565
Cu3 Cu3 Cu2 120.3(4) 18 6_565
Cu2 Cu3 Cu2 157.2(15) . 6_565
Cu2 Cu3 Cu2 146.5(15) 13_455 6_565
Cu3 Cu3 Cu2 17.0(5) 25_565 6_565
Cu3 Cu3 Cu2 163.0(5) 3_565 6_565
Cu2 Cu3 Cu2 34.0(10) 27 6_565
Cu2 Cu3 S2 91.4(19) 3_565 1_565
Cu2 Cu3 S2 108.4(8) 30 1_565
Cu3 Cu3 S2 133.6(18) 20_565 1_565
Cu3 Cu3 S2 76(2) 18 1_565
Cu2 Cu3 S2 131(4) . 1_565
Cu2 Cu3 S2 85.2(5) 13_455 1_565
Cu3 Cu3 S2 72(2) 25_565 1_565
Cu3 Cu3 S2 108(2) 3_565 1_565
Cu2 Cu3 S2 76(2) 27 1_565
Cu2 Cu3 S2 70(2) 6_565 1_565
Cu2 Cu3 S2 108.4(8) 3_565 25
Cu2 Cu3 S2 91.4(19) 30 25
Cu3 Cu3 S2 76(2) 20_565 25
Cu3 Cu3 S2 133.6(18) 18 25
Cu2 Cu3 S2 85.2(5) . 25
Cu2 Cu3 S2 131(4) 13_455 25
Cu3 Cu3 S2 72(2) 25_565 25
Cu3 Cu3 S2 108(2) 3_565 25
Cu2 Cu3 S2 70(2) 27 25
Cu2 Cu3 S2 76(2) 6_565 25
S2 Cu3 S2 144(5) 1_565 25
Cu1 Cu4 Cu1 120.9(15) 3_565 .
Cu1 Cu4 S2 74.3(5) 3_565 25
Cu1 Cu4 S2 74.3(5) . 25
Cu1 Cu4 S2 74.3(5) 3_565 25_455
Cu1 Cu4 S2 74.3(5) . 25_455
S2 Cu4 S2 113.2(4) 25 25_455
Cu1 Cu4 Cu1 39.6(4) 3_565 6_565
Cu1 Cu4 Cu1 129.6(7) . 6_565
S2 Cu4 Cu1 56.53(13) 25 6_565
S2 Cu4 Cu1 113.81(14) 25_455 6_565
Cu1 Cu4 Cu1 129.6(7) 3_565 21
Cu1 Cu4 Cu1 39.6(4) . 21
S2 Cu4 Cu1 113.81(14) 25 21
S2 Cu4 Cu1 56.53(13) 25_455 21
Cu1 Cu4 Cu1 164.6(3) 6_565 21
Cu1 Cu4 Cu1 39.6(3) 3_565 21_565
Cu1 Cu4 Cu1 129.6(7) . 21_565
S2 Cu4 Cu1 113.81(14) 25 21_565
S2 Cu4 Cu1 56.53(13) 25_455 21_565
Cu1 Cu4 Cu1 69.8(3) 6_565 21_565
Cu1 Cu4 Cu1 108.0(3) 21 21_565
Cu1 Cu4 Cu1 129.6(7) 3_565 6
Cu1 Cu4 Cu1 39.6(3) . 6
S2 Cu4 Cu1 56.53(13) 25 6
S2 Cu4 Cu1 113.81(14) 25_455 6
Cu1 Cu4 Cu1 108.0(3) 6_565 6
Cu1 Cu4 Cu1 69.8(3) 21 6
Cu1 Cu4 Cu1 164.6(3) 21_565 6
Cu1 Cu4 S1 173.3(9) 3_565 .
Cu1 Cu4 S1 65.8(6) . .
S2 Cu4 S1 108.99(3) 25 .
S2 Cu4 S1 108.99(3) 25_455 .
Cu1 Cu4 S1 137.05(16) 6_565 .
Cu1 Cu4 S1 55.03(7) 21 .
Cu1 Cu4 S1 137.05(16) 21_565 .
Cu1 Cu4 S1 55.03(7) 6 .
Cu1 Cu4 S1 65.8(6) 3_565 1_565
Cu1 Cu4 S1 173.3(9) . 1_565
S2 Cu4 S1 108.99(3) 25 1_565
S2 Cu4 S1 108.99(3) 25_455 1_565
Cu1 Cu4 S1 55.03(7) 6_565 1_565
Cu1 Cu4 S1 137.05(16) 21 1_565
Cu1 Cu4 S1 55.03(7) 21_565 1_565
Cu1 Cu4 S1 137.05(16) 6 1_565
S1 Cu4 S1 107.5(4) . 1_565
Cu1 Cu4 Cu2 47.0(8) 3_565 3_565
Cu1 Cu4 Cu2 73.9(9) . 3_565
S2 Cu4 Cu2 57.6(2) 25 3_565
S2 Cu4 Cu2 57.6(2) 25_455 3_565
Cu1 Cu4 Cu2 71.4(3) 6_565 3_565
Cu1 Cu4 Cu2 93.3(4) 21 3_565
Cu1 Cu4 Cu2 71.4(3) 21_565 3_565
Cu1 Cu4 Cu2 93.3(4) 6 3_565
S1 Cu4 Cu2 139.7(5) . 3_565
S1 Cu4 Cu2 112.8(4) 1_565 3_565
Cu1 Cu4 Cu2 73.9(9) 3_565 .
Cu1 Cu4 Cu2 47.0(8) . .
S2 Cu4 Cu2 57.6(2) 25 .
S2 Cu4 Cu2 57.6(2) 25_455 .
Cu1 Cu4 Cu2 93.3(4) 6_565 .
Cu1 Cu4 Cu2 71.4(3) 21 .
Cu1 Cu4 Cu2 93.3(4) 21_565 .
Cu1 Cu4 Cu2 71.4(3) 6 .
S1 Cu4 Cu2 112.8(4) . .
S1 Cu4 Cu2 139.7(5) 1_565 .
Cu2 Cu4 Cu2 26.9(8) 3_565 .

loop_
_geom_bond_atom_site_label_1
_geom_bond_atom_site_label_2
_geom_bond_distance
_geom_bond_site_symmetry_2
Sr O 2.6607(3) 13_455
Sr O 2.6607(3) 9_545
Sr O 2.6607(3) 13_445
Sr O 2.6607(3) 9_445
Sr S1 3.0324(5) 25_445
Sr S1 3.0324(5) 25
Sr S1 3.0324(5) 25_455
Sr S1 3.0324(5) 25_545
Sr Cu4 3.244(8) 13_445
Sr Cu4 3.244(8) 25_455
Sr Cu4 3.244(8) 13_455
Sr Cu4 3.244(8) 25
Mn O 2.00290(10) 5
Mn O 2.00290(10) 5_455
Mn O 2.00290(10) .
Mn O 2.00290(10) 1_545
Mn S1 2.8345(12) 17
Mn S1 2.8345(12) .
Mn Sr 3.3303(3) 25
Mn Sr 3.3303(3) 9_444
Mn Sr 3.3303(3) 25_445
Mn Sr 3.3303(3) 25_545
Mn Sr 3.3303(3) 25_455
Mn Sr 3.3303(3) 9_554
S1 Cu1 2.291(2) .
S1 Cu1 2.291(2) 6
S1 Cu1 2.291(2) 21
S1 Cu1 2.291(2) 3
S1 Cu4 2.483(6) 21_655
S1 Cu4 2.483(6) .
S1 Cu4 2.483(6) 21
S1 Cu4 2.483(6) 1_545
S1 Sr 3.0324(5) 25_445
S1 Sr 3.0324(5) 25
S1 Sr 3.0324(5) 25_545
S2 Cu3 2.13(3) 18_545
S2 Cu3 2.13(3) 10_455
S2 Cu3 2.13(3) 27_445
S2 Cu3 2.13(3) 1_545
S2 Cu3 2.13(3) 20_565
S2 Cu3 2.13(3) 12_545
S2 Cu3 2.13(3) 3_565
S2 Cu3 2.13(3) 25
S2 Cu2 2.232(8) 21
S2 Cu2 2.232(8) 3
S2 Cu2 2.232(8) 6
S2 Cu2 2.232(8) .
O Mn 2.00290(10) 1_565
O Sr 2.6607(3) 25
O Sr 2.6607(3) 25_455
O Sr 2.6607(3) 9_454
O Sr 2.6607(3) 9_554
Cu1 Cu4 0.674(6) .
Cu1 Cu1 1.173(15) 3_565
Cu1 Cu1 2.003(10) 21
Cu1 Cu1 2.003(10) 6
Cu1 Cu2 2.156(12) .
Cu1 S2 2.3091(13) 25
Cu1 S2 2.3091(13) 25_455
Cu1 Cu2 2.459(8) 3_565
Cu1 Cu4 2.475(5) 21
Cu1 Cu4 2.475(5) 21_655
Cu1 Cu3 2.497(14) 20_565
Cu2 Cu3 0.61(5) 20_565
Cu2 Cu3 0.61(5) 3_565
Cu2 Cu2 1.01(3) 30
Cu2 Cu2 1.01(3) 13_455
Cu2 Cu2 1.19(3) 3_565
Cu2 Cu3 1.28(8) .
Cu2 Cu3 1.28(7) 18
Cu2 Cu3 1.73(9) 27_445
Cu2 Cu3 1.73(9) 12_545
Cu2 Cu2 1.99(2) 21
Cu2 Cu2 1.99(2) 6
Cu3 Cu2 0.61(5) 3_565
Cu3 Cu2 0.61(5) 30
Cu3 Cu3 1.07(14) 20_565
Cu3 Cu3 1.07(14) 18
Cu3 Cu2 1.28(7) 13_455
Cu3 Cu3 1.33(19) 25_565
Cu3 Cu3 1.51(19) 3_565
Cu3 Cu2 1.73(9) 27
Cu3 Cu2 1.73(9) 6_565
Cu3 S2 2.13(3) 1_565
Cu3 S2 2.13(3) 25
Cu4 Cu1 0.674(6) 3_565
Cu4 S2 2.399(5) 25
Cu4 S2 2.399(5) 25_455
Cu4 Cu1 2.475(5) 6_565
Cu4 Cu1 2.475(5) 21
Cu4 Cu1 2.475(5) 21_565
Cu4 Cu1 2.475(5) 6
Cu4 S1 2.483(6) 1_565
Cu4 Cu2 2.559(12) 3_565
